data_9017264
loop_
_publ_author_name
'Skacha, P.'
'Sejkora, J.'
'Plasil, J.'
'Dolnicek, Z.'
'Ulmanova, J.'

_publ_section_title
;
 Grimmite, NiCo2S4, a new thiospinel from Pribram, Czech Republic
;
_journal_name_full 'European Journal of Mineralogy'
_journal_page_first 175
_journal_page_last 187
_journal_volume 33
_journal_year 2021
_chemical_compound_source 'Pribram, Czech Republic'
_chemical_formula_sum 'Bi0.01 Co1.932 Fe0.06 Ni Pb0.01 S4'
_chemical_name_mineral Grimmite
_space_group_IT_number 227
_space_group_name_Hall '-F 4vw 2vw 3'
_space_group_name_H-M_alt 'F d -3 m :2'
_symmetry_space_group_name_H-M 'F d -3 m :2'
_cell_angle_alpha 90
_cell_angle_beta 90
_cell_angle_gamma 90
_cell_length_a 9.3933
_cell_length_b 9.3933
_cell_length_c 9.3933
_cell_formula_units_Z 8
_cell_volume 828.809
_database_code_amcsd 0020969
_exptl_crystal_density_diffrn 4.942
_cod_data_source_file inputs/fixed/downloads/08/08633.cif
_cod_data_source_block 08633
_cod_original_sg_symbol_H-M 'F d -3 m'
_cod_original_formula_sum 'Co1.932 Fe.06 Pb.01 Bi.01 Ni S4'
_cod_database_code 9017264

loop_
_space_group_symop_operation_xyz
x,y,z
x,1/2+y,1/2+z
1/2+x,y,1/2+z
1/2+x,1/2+y,z
3/4+z,1/2-x,1/4+y
3/4+z,-x,3/4+y
1/4+z,1/2-x,3/4+y
1/4+z,-x,1/4+y
3/4-y,1/2+z,1/4-x
3/4-y,+z,3/4-x
1/4-y,1/2+z,3/4-x
1/4-y,+z,1/4-x
3/4+x,1/2-y,1/4+z
3/4+x,-y,3/4+z
1/4+x,1/2-y,3/4+z
1/4+x,-y,1/4+z
3/4-z,1/2+x,1/4-y
3/4-z,+x,3/4-y
1/4-z,1/2+x,3/4-y
1/4-z,+x,1/4-y
3/4+y,1/2-z,1/4+x
3/4+y,-z,3/4+x
1/4+y,1/2-z,3/4+x
1/4+y,-z,1/4+x
3/4-x,1/2+y,1/4-z
3/4-x,+y,3/4-z
1/4-x,1/2+y,3/4-z
1/4-x,+y,1/4-z
1/2+x,3/4-z,1/4-y
1/2+x,1/4-z,3/4-y
+x,3/4-z,3/4-y
+x,1/4-z,1/4-y
1/2-z,3/4+y,1/4+x
1/2-z,1/4+y,3/4+x
-z,3/4+y,3/4+x
-z,1/4+y,1/4+x
1/2+y,3/4-x,1/4-z
1/2+y,1/4-x,3/4-z
+y,3/4-x,3/4-z
+y,1/4-x,1/4-z
1/2-x,3/4+z,1/4+y
1/2-x,1/4+z,3/4+y
-x,3/4+z,3/4+y
-x,1/4+z,1/4+y
1/2+z,3/4-y,1/4-x
1/2+z,1/4-y,3/4-x
+z,3/4-y,3/4-x
+z,1/4-y,1/4-x
1/2-y,3/4+x,1/4+z
1/2-y,1/4+x,3/4+z
-y,3/4+x,3/4+z
-y,1/4+x,1/4+z
x,1/2+z,1/2+y
x,+z,+y
1/2+x,1/2+z,+y
1/2+x,+z,1/2+y
-z,1/2-y,1/2-x
-z,-y,-x
1/2-z,1/2-y,-x
1/2-z,-y,1/2-x
y,1/2+x,1/2+z
y,+x,+z
1/2+y,1/2+x,+z
1/2+y,+x,1/2+z
-x,1/2-z,1/2-y
-x,-z,-y
1/2-x,1/2-z,-y
1/2-x,-z,1/2-y
z,1/2+y,1/2+x
z,+y,+x
1/2+z,1/2+y,+x
1/2+z,+y,1/2+x
-y,1/2-x,1/2-z
-y,-x,-z
1/2-y,1/2-x,-z
1/2-y,-x,1/2-z
3/4+z,1/4+x,1/2-y
3/4+z,3/4+x,-y
1/4+z,1/4+x,-y
1/4+z,3/4+x,1/2-y
3/4-y,1/4-z,1/2+x
3/4-y,3/4-z,+x
1/4-y,1/4-z,+x
1/4-y,3/4-z,1/2+x
3/4+x,1/4+y,1/2-z
3/4+x,3/4+y,-z
1/4+x,1/4+y,-z
1/4+x,3/4+y,1/2-z
3/4-z,1/4-x,1/2+y
3/4-z,3/4-x,+y
1/4-z,1/4-x,+y
1/4-z,3/4-x,1/2+y
3/4+y,1/4+z,1/2-x
3/4+y,3/4+z,-x
1/4+y,1/4+z,-x
1/4+y,3/4+z,1/2-x
3/4-x,1/4-y,1/2+z
3/4-x,3/4-y,+z
1/4-x,1/4-y,+z
1/4-x,3/4-y,1/2+z
-z,3/4+x,3/4+y
-z,1/4+x,1/4+y
1/2-z,3/4+x,1/4+y
1/2-z,1/4+x,3/4+y
y,3/4-z,3/4-x
y,1/4-z,1/4-x
1/2+y,3/4-z,1/4-x
1/2+y,1/4-z,3/4-x
-x,3/4+y,3/4+z
-x,1/4+y,1/4+z
1/2-x,3/4+y,1/4+z
1/2-x,1/4+y,3/4+z
z,3/4-x,3/4-y
z,1/4-x,1/4-y
1/2+z,3/4-x,1/4-y
1/2+z,1/4-x,3/4-y
-y,3/4+z,3/4+x
-y,1/4+z,1/4+x
1/2-y,3/4+z,1/4+x
1/2-y,1/4+z,3/4+x
x,3/4-y,3/4-z
x,1/4-y,1/4-z
1/2+x,3/4-y,1/4-z
1/2+x,1/4-y,3/4-z
1/4-x,1/2+z,3/4-y
1/4-x,+z,1/4-y
3/4-x,1/2+z,1/4-y
3/4-x,+z,3/4-y
1/4+z,1/2-y,3/4+x
1/4+z,-y,1/4+x
3/4+z,1/2-y,1/4+x
3/4+z,-y,3/4+x
1/4-y,1/2+x,3/4-z
1/4-y,+x,1/4-z
3/4-y,1/2+x,1/4-z
3/4-y,+x,3/4-z
1/4+x,1/2-z,3/4+y
1/4+x,-z,1/4+y
3/4+x,1/2-z,1/4+y
3/4+x,-z,3/4+y
1/4-z,1/2+y,3/4-x
1/4-z,+y,1/4-x
3/4-z,1/2+y,1/4-x
3/4-z,+y,3/4-x
1/4+y,1/2-x,3/4+z
1/4+y,-x,1/4+z
3/4+y,1/2-x,1/4+z
3/4+y,-x,3/4+z
3/4-x,3/4-z,y
3/4-x,1/4-z,1/2+y
1/4-x,3/4-z,1/2+y
1/4-x,1/4-z,y
3/4+z,3/4+y,-x
3/4+z,1/4+y,1/2-x
1/4+z,3/4+y,1/2-x
1/4+z,1/4+y,-x
3/4-y,3/4-x,z
3/4-y,1/4-x,1/2+z
1/4-y,3/4-x,1/2+z
1/4-y,1/4-x,z
3/4+x,3/4+z,-y
3/4+x,1/4+z,1/2-y
1/4+x,3/4+z,1/2-y
1/4+x,1/4+z,-y
3/4-z,3/4-y,x
3/4-z,1/4-y,1/2+x
1/4-z,3/4-y,1/2+x
1/4-z,1/4-y,x
3/4+y,3/4+x,-z
3/4+y,1/4+x,1/2-z
1/4+y,3/4+x,1/2-z
1/4+y,1/4+x,-z
-z,-x,-y
-z,1/2-x,1/2-y
1/2-z,-x,1/2-y
1/2-z,1/2-x,-y
y,z,x
y,1/2+z,1/2+x
1/2+y,z,1/2+x
1/2+y,1/2+z,x
-x,-y,-z
-x,1/2-y,1/2-z
1/2-x,-y,1/2-z
1/2-x,1/2-y,-z
z,x,y
z,1/2+x,1/2+y
1/2+z,x,1/2+y
1/2+z,1/2+x,y
-y,-z,-x
-y,1/2-z,1/2-x
1/2-y,-z,1/2-x
1/2-y,1/2-z,-x

loop_
_atom_site_aniso_label
_atom_site_aniso_U_11
_atom_site_aniso_U_22
_atom_site_aniso_U_33
_atom_site_aniso_U_12
_atom_site_aniso_U_13
_atom_site_aniso_U_23
Co1 0.00650 0.00650 0.00650 0.00060 0.00060 -0.00060
Fe1 0.00650 0.00650 0.00650 0.00060 0.00060 -0.00060
Pb1 0.00650 0.00650 0.00650 0.00060 0.00060 -0.00060
Bi1 0.00650 0.00650 0.00650 0.00060 0.00060 -0.00060
Ni2 0.01000 0.01000 0.01000 0.00000 0.00000 0.00000
S 0.01200 0.01200 0.01200 -0.00020 0.00020 -0.00020

loop_
_atom_site_label
_atom_site_fract_x
_atom_site_fract_y
_atom_site_fract_z
_atom_site_occupancy
_atom_site_U_iso_or_equiv
Co1 0.50000 0.75000 0.25000 0.96600 0.00650
Fe1 0.50000 0.75000 0.25000 0.03000 0.00650
Pb1 0.50000 0.75000 0.25000 0.00500 0.00650
Bi1 0.50000 0.75000 0.25000 0.00500 0.00650
Ni2 0.62500 0.62500 0.62500 1.00000 0.01000
S 0.48980 0.76020 0.48980 1.00000 0.01220

loop_
_cod_related_entry_id
_cod_related_entry_database
_cod_related_entry_code
1 AMCSD 0020969
